data_4135481
loop_
_publ_author_name
'Liu, Wenqi'
'Jones, Leighton O.'
'Wu, Huang'
'Stern, Charlotte L.'
'Sponenburg, Rebecca A.'
'Schatz, George C.'
'Stoddart, J. Fraser'

_publ_section_title
;
 Supramolecular Gold Stripping from Activated Carbon Using
 \a-Cyclodextrin.
;
_journal_name_full 'Journal of the American Chemical Society'
_journal_paper_doi 10.1021/jacs.0c11769
_journal_year 2020
_chemical_absolute_configuration ad
_chemical_formula_moiety '0.5(C72 H122 K O61), 0.5(Au0.93 C2 N2), 0.03(Au1), C2 H6 O, 3.5(H2 O)'
_chemical_formula_sum 'C39 H74 Au0.5 K0.5 N O35'
_chemical_formula_weight 1235.02
_space_group_crystal_system triclinic
_space_group_IT_number 1
_space_group_name_Hall 'P 1'
_space_group_name_H-M_alt 'P 1'
_atom_sites_solution_hydrogens mixed
_atom_sites_solution_primary dual
_audit_creation_date 2020-09-29
_audit_creation_method
;
Olex2 1.2
(compiled 2018.05.29 svn.r3508 for OlexSys, GUI svn.r5506)
;
_cell_angle_alpha 86.125(2)
_cell_angle_beta 86.183(3)
_cell_angle_gamma 60.219(3)
_cell_formula_units_Z 2
_cell_length_a 13.7130(5)
_cell_length_b 13.7765(4)
_cell_length_c 15.6190(4)
_cell_measurement_reflns_used 20476
_cell_measurement_temperature 100.0(2)
_cell_measurement_theta_max 33.1260
_cell_measurement_theta_min 2.0920
_cell_volume 2553.29(16)
_computing_cell_refinement 'CrysAlisPro 1.171.40.75a (Rigaku OD, 2020)'
_computing_data_collection 'CrysAlisPro 1.171.40.75a (Rigaku OD, 2020)'
_computing_data_reduction 'CrysAlisPro 1.171.40.75a (Rigaku OD, 2020)'
_computing_molecular_graphics 'Olex2 (Dolomanov et al., 2009)'
_computing_publication_material 'Olex2 (Dolomanov et al., 2009)'
_computing_structure_refinement 'XL (Sheldrick, 2008)'
_computing_structure_solution 'XT (Sheldrick, 2015)'
_diffrn_ambient_environment N~2~
_diffrn_ambient_temperature 100.0(2)
_diffrn_detector 'Hybrid Pixel Array Detector'
_diffrn_detector_area_resol_mean 10.0000
_diffrn_detector_type HyPix
_diffrn_measured_fraction_theta_full 0.995
_diffrn_measured_fraction_theta_max 0.829
_diffrn_measurement_details
;
List of Runs (angles in degrees, time in seconds):

  # Type    Start    End  Width  t~exp~   \w     \q     \k     \f   Frames
--------------------------------------------------------------------------
  1  \w     11.00  56.00   0.50   24.55    --   11.10-120.00-169.00   90
  2  \w     35.00  62.00   0.50   24.55    --   11.10-153.00  32.00   54
  3  \w    -56.00 -31.00   0.50   24.55    --  -11.57 120.00 -85.00   50
  4  \w    -67.00 -30.00   0.50   24.55    --  -11.57 153.00  73.00   74
  5  \w      0.00  45.00   0.50   24.55    --   11.10  37.00 -90.00   90
  6  \w    -22.00  39.00   0.50   24.55    --   11.10 -99.00  30.00  122
  7  \w    -63.00   5.00   0.50   24.55    --   11.10 -19.00 -60.00  136
  8  \w    -63.00   3.00   0.50   24.55    --   11.10 -19.00-120.00  132
  9  \w    -80.00 -48.00   0.50   24.55    --  -11.57 178.00 -30.00   64
 10  \w    -83.00 -39.00   0.50   24.55    --  -11.57 178.00 120.00   88
 11  \w    -23.00  22.00   0.50   24.55    --  -11.57 -99.00-180.00   90
 12  \w    -22.00  17.00   0.50   24.55    --  -11.57 -99.00-150.00   78
 13  \w    -82.00 -39.00   0.50   24.55    --  -11.57 178.00 -60.00   86
 14  \w    -25.00  22.00   0.50   24.55    --  -11.57  57.00 -30.00   94
 15  \w    -24.00  13.00   0.50   24.55    --  -11.57 -99.00   0.00   74
;
_diffrn_measurement_device 'four-circle diffractometer'
_diffrn_measurement_device_type 'XtaLAB Synergy, Single source at offset/far, HyPix'
_diffrn_measurement_method '\w scans'
_diffrn_orient_matrix_type 'CrysAlisPro convention (1999,Acta A55,543-557)'
_diffrn_orient_matrix_UB_11 0.0550510000
_diffrn_orient_matrix_UB_12 -0.0073570000
_diffrn_orient_matrix_UB_13 -0.0047840000
_diffrn_orient_matrix_UB_21 0.0228903000
_diffrn_orient_matrix_UB_22 -0.0580055000
_diffrn_orient_matrix_UB_23 0.0102738000
_diffrn_orient_matrix_UB_31 0.0016998000
_diffrn_orient_matrix_UB_32 -0.0102706000
_diffrn_orient_matrix_UB_33 -0.0441168000
_diffrn_radiation_monochromator mirror
_diffrn_radiation_probe x-ray
_diffrn_radiation_type MoK\a
_diffrn_radiation_wavelength 0.71073
_diffrn_reflns_av_R_equivalents 0.0503
_diffrn_reflns_av_unetI/netI 0.0804
_diffrn_reflns_Laue_measured_fraction_full 0.995
_diffrn_reflns_Laue_measured_fraction_max 0.829
_diffrn_reflns_limit_h_max 20
_diffrn_reflns_limit_h_min -20
_diffrn_reflns_limit_k_max 20
_diffrn_reflns_limit_k_min -21
_diffrn_reflns_limit_l_max 23
_diffrn_reflns_limit_l_min -21
_diffrn_reflns_number 54235
_diffrn_reflns_point_group_measured_fraction_full 0.858
_diffrn_reflns_point_group_measured_fraction_max 0.642
_diffrn_reflns_theta_full 25.242
_diffrn_reflns_theta_max 33.194
_diffrn_reflns_theta_min 2.107
_diffrn_source 'micro-focus sealed X-ray tube'
_diffrn_source_type 'PhotonJet (Mo) X-ray Source'
_exptl_absorpt_coefficient_mu 1.600
_exptl_absorpt_correction_T_max 1.000
_exptl_absorpt_correction_T_min 0.699
_exptl_absorpt_correction_type gaussian
_exptl_absorpt_process_details
;
CrysAlisPro 1.171.40.75a (Rigaku Oxford Diffraction, 2020)
Numerical absorption correction based on gaussian integration over
			a multifaceted crystal model
Empirical absorption correction using spherical harmonics,
 implemented in SCALE3 ABSPACK scaling algorithm.
;
_exptl_crystal_colour colourless
_exptl_crystal_colour_primary colourless
_exptl_crystal_density_diffrn 1.606
_exptl_crystal_description tabular
_exptl_crystal_F_000 1288
_exptl_crystal_recrystallization_method 'The material was recrystallised from --- by as supplied'
_exptl_crystal_size_max 0.13
_exptl_crystal_size_mid 0.046
_exptl_crystal_size_min 0.023
_refine_diff_density_max 1.071
_refine_diff_density_min -1.349
_refine_diff_density_rms 0.134
_refine_ls_abs_structure_details
;
 Flack x determined using 6048 quotients [(I+)-(I-)]/[(I+)+(I-)]
 (Parsons, Flack and Wagner, Acta Cryst. B69 (2013) 249-259).
;
_refine_ls_abs_structure_Flack 0.008(3)
_refine_ls_extinction_method none
_refine_ls_goodness_of_fit_ref 1.032
_refine_ls_hydrogen_treatment mixed
_refine_ls_matrix_type full
_refine_ls_number_parameters 1446
_refine_ls_number_reflns 25086
_refine_ls_number_restraints 961
_refine_ls_restrained_S_all 1.015
_refine_ls_R_factor_all 0.0763
_refine_ls_R_factor_gt 0.0571
_refine_ls_shift/su_max 0.001
_refine_ls_shift/su_mean 0.000
_refine_ls_structure_factor_coef Fsqd
_refine_ls_weighting_details 'w=1/[\s^2^(Fo^2^)+(0.0635P)^2^+4.2331P] where P=(Fo^2^+2Fc^2^)/3'
_refine_ls_weighting_scheme calc
_refine_ls_wR_factor_gt 0.1313
_refine_ls_wR_factor_ref 0.1383
_reflns_Friedel_coverage 0.548
_reflns_Friedel_fraction_full 0.721
_reflns_Friedel_fraction_max 0.455
_reflns_number_gt 19965
_reflns_number_total 25086
_reflns_threshold_expression 'I > 2\s(I)'
_cod_data_source_file ja0c11769_si_003.cif
_cod_data_source_block cx1974
_cod_original_cell_volume 2553.29(15)
_cod_original_formula_sum 'C39 H74 Au0.50 K0.50 N O35'
_cod_database_code 4135481
_shelx_shelxl_version_number 2017/1
_chemical_oxdiff_formula C38H60AuKN2O30
_shelx_space_group_comment
;
The symmetry employed for this shelxl refinement is uniquely defined
by the following loop, which should always be used as a source of
symmetry information in preference to the above space-group names.
They are only intended as comments.
;
_reflns_odcompleteness_completeness 98.96
_reflns_odcompleteness_iscentric 1
_reflns_odcompleteness_theta 28.64
_olex2_refinement_description
;
1. Fixed Uiso
 At 1.2 times of:
  All C(H) groups, All C(H,H) groups
 At 1.5 times of:
  All C(H,H,H) groups, All O(H) groups, All O(H,H) groups
2. Restrained distances
 O18-H18
 0.87 with sigma of 0.01
 O28A-H28A
 0.87 with sigma of 0.01
 O19-H19
 0.87 with sigma of 0.01
 O29A-H29A
 0.87 with sigma of 0.01
 C20-H18
 1.895976 with sigma of 0.02
 C32A-H28A
 1.890032 with sigma of 0.02
 C21-H19
 1.90253 with sigma of 0.02
 C33A-H29A
 1.890509 with sigma of 0.02
 K1-H18
 3.365932 with sigma of 0.02
 K1-H28A
 3.68048 with sigma of 0.02
 K1-H19
 3.4451 with sigma of 0.02
 K1-H29A
 3.478837 with sigma of 0.02
3. Uiso/Uaniso restraints and constraints
All non-hydrogen atoms restrained to be isotropic: with sigma of 0.01 and sigma
for terminal atoms of 0.02
Uanis(Au3) = Uanis(Au1) = Uanis(Au2)
4. Rigid body (RIGU) restrains
 Au1, N1, N2, C37, C38
 with sigma for 1-2 distances of 0.001 and sigma for 1-3 distances of 0.001
5. Others
 1*[Sof(Au3)]+1*[Sof(Au1)]+1*[Sof(Au2)]=1 with esd of 0.000001
6.a Free rotating group:
 O1W(H1WA,H1WB), O2W(H2WA,H2WB), O3W(H3WA,H3WB), O4W(H4WA,H4WB), O5W(H5WA,
 H5WB), O6W(H6WA,H6WB), O7W(H7WA,H7WB), O8W(H8WA,H8WB)
6.b Ternary CH refined with riding coordinates:
 C1(H1), C1A(H1A), C2(H2), C2A(H2A), C3(H3B), C3A(H3AA), C4(H4B), C4A(H4AA),
 C5(H5B), C5A(H5AA), C7(H7), C7A(H7A), C8(H8B), C8A(H8AA), C9(H9B), C9A(H9AA),
 C10(H10B), C10A(H10C), C11(H11), C11A(H11A), C13(H13B), C13A(H13C), C14(H14B),
 C14A(H14C), C15(H15B), C15A(H15C), C16(H16), C16A(H16A), C17(H17), C17A(H17A),
 C19(H19B), C19A(H19C), C20(H20B), C20A(H20C), C21(H21), C21A(H21A), C22(H22),
 C22A(H22A), C23(H23B), C23A(H23C), C25(H25B), C25A(H25C), C26(H26), C26A(H26A),
  C27(H27), C27A(H27A), C28(H28B), C28A(H28C), C29(H29B), C29A(H29C), C31(H31),
 C31A(H31A), C32(H32), C32A(H32A), C33(H33), C33A(H33A), C34(H34), C34A(H34A),
 C35(H35), C35A(H35A)
6.c Secondary CH2 refined with riding coordinates:
 C6(H6A,H6B), C6A(H6AA,H6AB), C12(H12A,H12B), C12A(H12C,H12D), C18(H18B,H18C),
 C18A(H18D,H18E), C24(H24B,H24C), C24A(H24D,H24E), C30(H30B,H30C), C30A(H30D,
 H30E), C36(H36A,H36B), C36A(H36C,H36D), C1S(H1SA,H1SB), C3S(H3SA,H3SB)
6.d Tetrahedral OH refined with riding coordinates:
 O8A(H8A), O9A(H9A), O15A(H15A), O29(H29)
6.e Idealised Me refined as rotating group:
 C2S(H2SA,H2SB,H2SC), C4S(H4SA,H4SB,H4SC)
6.f Idealised tetrahedral OH refined as rotating group:
 O3(H3), O3A(H3A), O4(H4), O4A(H4A), O5(H5), O5A(H5A), O8(H8), O9(H9),
 O10(H10), O10A(H10A), O13(H13), O13A(H13A), O14(H14), O14A(H14A), O15(H15),
 O18A(H18A), O19A(H19A), O20(H20), O20A(H20A), O23(H23), O23A(H23A), O24(H24),
 O24A(H24A), O25(H25), O25A(H25A), O28(H28), O30(H30), O30A(H30A), O1S(H1S),
 O2S(H2S)
;
_olex2_date_sample_data_collection 2020-08-05
_olex2_date_sample_submission 2020-08-04
_olex2_diffrn_ambient_temperature_device 'Oxford Cryosystems'
_olex2_exptl_crystal_mounting_method 'The crystal was mounted on a MITIGEN holder with Paratone oil'
_olex2_submission_original_sample_id cx1974
_olex2_submission_special_instructions 'No special instructions were received'
_oxdiff_exptl_absorpt_empirical_details
;
Empirical correction (ABSPACK) includes:
- Absorption correction using spherical harmonics
- Frame scaling
;
_oxdiff_exptl_absorpt_empirical_full_max 1.156
_oxdiff_exptl_absorpt_empirical_full_min 0.860

loop_
_space_group_symop_operation_xyz
'x, y, z'

loop_
_atom_site_label
_atom_site_type_symbol
_atom_site_fract_x
_atom_site_fract_y
_atom_site_fract_z
_atom_site_U_iso_or_equiv
_atom_site_adp_type
_atom_site_occupancy
_atom_site_site_symmetry_order
_atom_site_calc_flag
_atom_site_refinement_flags_posn
_atom_site_refinement_flags_adp
_atom_site_refinement_flags_occupancy
_atom_site_disorder_assembly
_atom_site_disorder_group
K1 K -0.08755(13) 0.81836(12) 0.38399(10) 0.0229(3) Uani 1 1 d D . . . .
O1 O 0.8172(4) 0.1782(4) 0.2212(3) 0.0118(9) Uani 1 1 d . . . . .
O1A O 0.2125(4) 0.8445(4) 0.5703(3) 0.0144(9) Uani 1 1 d . . . . .
O2 O 0.9468(4) 0.1964(3) 0.1268(3) 0.0141(9) Uani 1 1 d . . . . .
O2A O 0.2269(3) 0.9630(3) 0.6624(3) 0.0119(8) Uani 1 1 d . . . . .
O3 O 0.9592(4) 0.1266(4) 0.3581(3) 0.0160(9) Uani 1 1 d . . . . .
H3 H 0.977713 0.149603 0.399144 0.024 Uiso 1 1 calc GR . . . .
O3A O 0.1679(4) 1.0005(4) 0.4345(3) 0.0159(9) Uani 1 1 d . . . . .
H3A H 0.107151 1.059813 0.425440 0.024 Uiso 1 1 calc GR . . . .
O4 O 0.9435(4) 0.3447(4) 0.3480(3) 0.0145(9) Uani 1 1 d . . . . .
H4 H 0.899655 0.412690 0.356985 0.022 Uiso 1 1 calc GR . . . .
O4A O 0.3739(4) 1.0163(4) 0.4449(3) 0.0141(9) Uani 1 1 d . . . . .
H4A H 0.372356 1.003499 0.393339 0.021 Uiso 1 1 calc GR . . . .
O5 O 0.9985(4) 0.3530(4) 0.0272(3) 0.0196(10) Uani 1 1 d . . . . .
H5 H 1.004472 0.378764 -0.021972 0.029 Uiso 1 1 calc GR . . . .
O5A O 0.3733(4) 1.0065(4) 0.7603(3) 0.0180(9) Uani 1 1 d . . . . .
H5A H 0.330824 1.053206 0.723484 0.027 Uiso 1 1 calc GR . . . .
O6 O 0.8130(4) 0.4804(3) 0.2034(3) 0.0146(9) Uani 1 1 d . . . . .
O6A O 0.5158(4) 0.8495(4) 0.5685(3) 0.0120(8) Uani 1 1 d . . . . .
O7 O 0.8089(4) 0.6258(4) 0.1162(3) 0.0142(9) Uani 1 1 d . . . . .
O7A O 0.6356(4) 0.8335(3) 0.6757(3) 0.0123(8) Uani 1 1 d . . . . .
O8 O 0.8143(4) 0.5743(4) 0.3485(3) 0.0203(10) Uani 1 1 d . . . . .
H8 H 0.840355 0.601498 0.380882 0.030 Uiso 1 1 calc GR . . . .
O8A O 0.6686(4) 0.8665(4) 0.4422(3) 0.0159(9) Uani 1 1 d . . . . .
H8A H 0.694149 0.812158 0.409890 0.024 Uiso 1 1 calc R . . . .
O9 O 0.5931(4) 0.7733(4) 0.3278(3) 0.0188(10) Uani 1 1 d . . . . .
H9 H 0.530766 0.776208 0.337933 0.028 Uiso 1 1 calc GR . . . .
O9A O 0.8561(4) 0.6603(4) 0.4808(3) 0.0163(9) Uani 1 1 d . . . . .
H9A H 0.895977 0.590596 0.488132 0.024 Uiso 1 1 calc R . . . .
O10 O 0.6659(4) 0.8237(4) 0.0037(3) 0.0247(11) Uani 1 1 d . . . . .
H10 H 0.732373 0.811422 -0.000814 0.037 Uiso 1 1 calc GR . . . .
O10A O 0.8074(4) 0.6874(4) 0.8007(3) 0.0224(10) Uani 1 1 d . . . . .
H10A H 0.838762 0.643291 0.842587 0.034 Uiso 1 1 calc GR . . . .
O11 O 0.5065(4) 0.7891(3) 0.1662(3) 0.0124(8) Uani 1 1 d . . . . .
O11A O 0.8203(4) 0.5388(3) 0.6268(3) 0.0113(8) Uani 1 1 d . . . . .
O12 O 0.3929(4) 0.8919(4) 0.0524(3) 0.0155(10) Uani 1 1 d . . . . .
O12A O 0.9121(4) 0.4071(4) 0.7368(3) 0.0126(9) Uani 1 1 d . . . . .
O13 O 0.3818(4) 0.9644(4) 0.2748(3) 0.0169(10) Uani 1 1 d . . . . .
H13 H 0.441187 0.904976 0.286821 0.025 Uiso 1 1 calc GR . . . .
O13A O 1.0033(4) 0.4319(4) 0.5154(3) 0.0172(10) Uani 1 1 d . . . . .
H13A H 1.070581 0.397547 0.497262 0.026 Uiso 1 1 calc GR . . . .
O14 O 0.1802(4) 0.9381(4) 0.2659(3) 0.0172(9) Uani 1 1 d . . . . .
H14 H 0.196363 0.953790 0.312054 0.026 Uiso 1 1 calc GR . . . .
O14A O 0.9781(4) 0.2325(4) 0.5139(3) 0.0157(9) Uani 1 1 d . . . . .
H14A H 0.972679 0.260709 0.463840 0.023 Uiso 1 1 calc GR . . . .
O15 O 0.2168(4) 0.9426(4) -0.0576(3) 0.0219(10) Uani 1 1 d . . . . .
H15 H 0.152306 0.953896 -0.041929 0.033 Uiso 1 1 calc GR . . . .
O15A O 0.9545(4) 0.2171(4) 0.8396(3) 0.0222(10) Uani 1 1 d . . . . .
H15A H 0.950039 0.174841 0.879094 0.033 Uiso 1 1 calc R . . . .
O16 O 0.1996(4) 0.7954(3) 0.1420(3) 0.0124(9) Uani 1 1 d . . . . .
O16A O 0.8248(4) 0.2284(3) 0.6372(3) 0.0119(8) Uani 1 1 d . . . . .
O17 O 0.1123(4) 0.7582(3) 0.0358(3) 0.0152(9) Uani 1 1 d . . . . .
O17A O 0.7809(4) 0.1265(4) 0.7436(3) 0.0139(9) Uani 1 1 d . . . . .
O18 O 0.0121(4) 0.8671(4) 0.2491(3) 0.0176(9) Uani 1 1 d D . . . .
H18 H 0.071(3) 0.878(5) 0.246(2) 0.026 Uiso 1 1 d DR . . . .
O18A O 0.8946(4) 0.0593(4) 0.5239(3) 0.0170(9) Uani 1 1 d . . . . .
H18A H 0.894037 0.120303 0.514485 0.025 Uiso 1 1 calc GR . . . .
O19 O 0.0135(4) 0.6571(4) 0.2636(3) 0.0181(10) Uani 1 1 d D . . . .
H19 H 0.040(5) 0.5843(15) 0.266(3) 0.027 Uiso 1 1 d DR . . . .
O19A O 0.6779(4) 0.0780(4) 0.5149(3) 0.0142(10) Uani 1 1 d . . . . .
H19A H 0.711820 0.079301 0.468430 0.021 Uiso 1 1 calc GR . . . .
O20 O 0.0646(5) 0.6350(4) -0.0614(3) 0.0277(12) Uani 1 1 d . . . . .
H20 H 0.046450 0.584895 -0.057920 0.042 Uiso 1 1 calc GR . . . .
O20A O 0.6429(5) 0.0731(4) 0.8447(3) 0.0259(11) Uani 1 1 d . . . . .
H20A H 0.620201 0.044454 0.810854 0.039 Uiso 1 1 calc GR . . . .
O21 O 0.1913(4) 0.4942(4) 0.1552(3) 0.0152(9) Uani 1 1 d . . . . .
O21A O 0.5160(4) 0.2223(3) 0.6370(3) 0.0120(8) Uani 1 1 d . . . . .
O22 O 0.2369(4) 0.3349(4) 0.0811(3) 0.0147(9) Uani 1 1 d . . . . .
O22A O 0.3577(3) 0.2573(3) 0.7237(3) 0.0127(8) Uani 1 1 d . . . . .
O23 O 0.1119(4) 0.4158(4) 0.2967(3) 0.0171(9) Uani 1 1 d . . . . .
H23 H 0.058956 0.472464 0.273204 0.026 Uiso 1 1 calc GR . . . .
O23A O 0.4429(4) 0.1492(4) 0.5098(3) 0.0149(9) Uani 1 1 d . . . . .
H23A H 0.418264 0.111718 0.488288 0.022 Uiso 1 1 calc GR . . . .
O24 O 0.3286(4) 0.2359(4) 0.3345(3) 0.0191(10) Uani 1 1 d . . . . .
H24 H 0.384129 0.171532 0.328919 0.029 Uiso 1 1 calc GR . . . .
O24A O 0.2335(4) 0.3664(4) 0.4816(3) 0.0168(9) Uani 1 1 d . . . . .
H24A H 0.268379 0.339774 0.435137 0.025 Uiso 1 1 calc GR . . . .
O25 O 0.3943(4) 0.1211(4) 0.0250(3) 0.0194(10) Uani 1 1 d . . . . .
H25 H 0.429745 0.079155 -0.015771 0.029 Uiso 1 1 calc GR . . . .
O25A O 0.1382(4) 0.4029(4) 0.7822(3) 0.0189(10) Uani 1 1 d . . . . .
H25A H 0.090331 0.447718 0.747474 0.028 Uiso 1 1 calc GR . . . .
O26 O 0.4956(4) 0.1950(3) 0.2026(3) 0.0115(8) Uani 1 1 d . . . . .
O26A O 0.2214(4) 0.5233(4) 0.5981(3) 0.0131(9) Uani 1 1 d . . . . .
O27 O 0.6550(4) 0.0698(4) 0.1235(3) 0.0141(9) Uani 1 1 d . . . . .
O27A O 0.0986(4) 0.6753(4) 0.6809(3) 0.0199(10) Uani 1 1 d . . . . .
O28 O 0.5647(4) 0.0628(4) 0.3464(3) 0.0172(9) Uani 1 1 d . . . . .
H28 H 0.587751 0.005045 0.378741 0.026 Uiso 1 1 calc GR . . . .
O28A O 0.0825(4) 0.6175(4) 0.4603(3) 0.0239(11) Uani 1 1 d D . . . .
H28A H 0.151(3) 0.559(3) 0.458(3) 0.036 Uiso 1 1 d DR . . . .
O29 O 0.7848(4) 0.0545(4) 0.3566(3) 0.0187(10) Uani 1 1 d . . . . .
H29 H 0.765382 0.015825 0.389478 0.028 Uiso 1 1 calc R . . . .
O29A O 0.1044(5) 0.8113(4) 0.4387(3) 0.0237(11) Uani 1 1 d D . . . .
H29A H 0.138(5) 0.851(5) 0.434(4) 0.036 Uiso 1 1 d DR . . . .
O30 O 0.8658(4) 0.0168(4) 0.0350(3) 0.0170(9) Uani 1 1 d . . . . .
H30 H 0.843597 -0.026118 0.019745 0.025 Uiso 1 1 calc GR . . . .
O30A O 0.0297(4) 0.8824(4) 0.7569(3) 0.0213(10) Uani 1 1 d . . . . .
H30A H 0.013355 0.907718 0.806381 0.032 Uiso 1 1 calc GR . . . .
C1 C 0.9315(5) 0.1450(5) 0.2045(4) 0.0128(11) Uani 1 1 d . . . . .
H1 H 0.976402 0.061732 0.201149 0.015 Uiso 1 1 calc R . . . .
C1A C 0.1779(5) 0.9567(5) 0.5880(4) 0.0142(12) Uani 1 1 d . . . . .
H1A H 0.094197 0.999328 0.596003 0.017 Uiso 1 1 calc R . . . .
C2 C 0.9684(5) 0.1822(5) 0.2799(4) 0.0126(11) Uani 1 1 d . . . . .
H2 H 1.048984 0.161683 0.269288 0.015 Uiso 1 1 calc R . . . .
C2A C 0.2139(5) 1.0089(5) 0.5115(4) 0.0122(11) Uani 1 1 d . . . . .
H2A H 0.185662 1.089586 0.521804 0.015 Uiso 1 1 calc R . . . .
C3 C 0.8981(6) 0.3089(5) 0.2837(4) 0.0117(13) Uani 1 1 d . . . . .
H3B H 0.818774 0.329754 0.301049 0.014 Uiso 1 1 calc R . . . .
C3A C 0.3401(6) 0.9495(6) 0.4996(4) 0.0139(13) Uani 1 1 d . . . . .
H3AA H 0.367020 0.875707 0.473507 0.017 Uiso 1 1 calc R . . . .
C4 C 0.8996(5) 0.3664(5) 0.1977(4) 0.0127(12) Uani 1 1 d . . . . .
H4B H 0.974178 0.362140 0.186367 0.015 Uiso 1 1 calc R . . . .
C4A C 0.3987(5) 0.9314(5) 0.5845(4) 0.0111(11) Uani 1 1 d . . . . .
H4AA H 0.393447 1.003358 0.599326 0.013 Uiso 1 1 calc R . . . .
C5 C 0.8738(6) 0.3162(5) 0.1243(4) 0.0109(12) Uani 1 1 d . . . . .
H5B H 0.793812 0.333227 0.130908 0.013 Uiso 1 1 calc R . . . .
C5A C 0.3484(5) 0.8916(5) 0.6588(4) 0.0116(12) Uani 1 1 d . . . . .
H5AA H 0.367744 0.812571 0.650397 0.014 Uiso 1 1 calc R . . . .
C6 C 0.8928(6) 0.3579(5) 0.0375(4) 0.0169(13) Uani 1 1 d . . . . .
H6A H 0.887410 0.312612 -0.006694 0.020 Uiso 1 1 calc R . . . .
H6B H 0.832584 0.436329 0.027839 0.020 Uiso 1 1 calc R . . . .
C6A C 0.3856(5) 0.8997(5) 0.7471(4) 0.0160(12) Uani 1 1 d . . . . .
H6AA H 0.340578 0.883746 0.792118 0.019 Uiso 1 1 calc R . . . .
H6AB H 0.465401 0.841916 0.753345 0.019 Uiso 1 1 calc R . . . .
C7 C 0.8414(5) 0.5656(5) 0.1961(4) 0.0122(12) Uani 1 1 d . . . . .
H7 H 0.924307 0.532188 0.201411 0.015 Uiso 1 1 calc R . . . .
C7A C 0.5973(5) 0.8755(5) 0.5920(4) 0.0096(11) Uani 1 1 d . . . . .
H7A H 0.563790 0.958675 0.589796 0.012 Uiso 1 1 calc R . . . .
C8 C 0.7793(5) 0.6426(5) 0.2703(4) 0.0154(12) Uani 1 1 d . . . . .
H8B H 0.800361 0.702523 0.270073 0.018 Uiso 1 1 calc R . . . .
C8A C 0.6965(5) 0.8261(5) 0.5282(4) 0.0133(12) Uani 1 1 d . . . . .
H8AA H 0.751149 0.848848 0.545197 0.016 Uiso 1 1 calc R . . . .
C9 C 0.6551(5) 0.6946(5) 0.2621(4) 0.0158(12) Uani 1 1 d . . . . .
H9B H 0.635070 0.633769 0.267829 0.019 Uiso 1 1 calc R . . . .
C9A C 0.7555(5) 0.6998(5) 0.5353(4) 0.0114(11) Uani 1 1 d . . . . .
H9AA H 0.705910 0.673645 0.513518 0.014 Uiso 1 1 calc R . . . .
C10 C 0.6213(5) 0.7534(5) 0.1729(4) 0.0142(12) Uani 1 1 d . . . . .
H10B H 0.634105 0.818925 0.167097 0.017 Uiso 1 1 calc R . . . .
C10A C 0.7845(5) 0.6558(5) 0.6261(4) 0.0120(11) Uani 1 1 d . . . . .
H10C H 0.846937 0.666682 0.644143 0.014 Uiso 1 1 calc R . . . .
C11 C 0.6902(5) 0.6696(5) 0.1032(4) 0.0136(12) Uani 1 1 d . . . . .
H11 H 0.673734 0.606394 0.108697 0.016 Uiso 1 1 calc R . . . .
C11A C 0.6828(5) 0.7135(5) 0.6873(4) 0.0128(12) Uani 1 1 d . . . . .
H11A H 0.625118 0.693374 0.673101 0.015 Uiso 1 1 calc R . . . .
C12 C 0.6662(6) 0.7205(5) 0.0133(4) 0.0172(13) Uani 1 1 d . . . . .
H12A H 0.723639 0.667187 -0.027062 0.021 Uiso 1 1 calc R . . . .
H12B H 0.592022 0.732595 -0.002248 0.021 Uiso 1 1 calc R . . . .
C12A C 0.7112(5) 0.6813(5) 0.7808(4) 0.0159(12) Uani 1 1 d . . . . .
H12C H 0.646271 0.731998 0.817624 0.019 Uiso 1 1 calc R . . . .
H12D H 0.725189 0.604046 0.793224 0.019 Uiso 1 1 calc R . . . .
C13 C 0.4336(6) 0.8977(5) 0.1311(4) 0.0126(13) Uani 1 1 d . . . . .
H13B H 0.474522 0.940932 0.122578 0.015 Uiso 1 1 calc R . . . .
C13A C 0.9254(6) 0.4599(5) 0.6603(4) 0.0129(13) Uani 1 1 d . . . . .
H13C H 0.968145 0.498751 0.671741 0.016 Uiso 1 1 calc R . . . .
C14 C 0.3395(5) 0.9521(5) 0.1968(4) 0.0130(12) Uani 1 1 d . . . . .
H14B H 0.284559 1.028332 0.173705 0.016 Uiso 1 1 calc R . . . .
C14A C 0.9894(5) 0.3744(5) 0.5920(4) 0.0123(12) Uani 1 1 d . . . . .
H14C H 1.064634 0.316661 0.613015 0.015 Uiso 1 1 calc R . . . .
C15 C 0.2793(5) 0.8841(5) 0.2118(4) 0.0140(12) Uani 1 1 d . . . . .
H15B H 0.331857 0.808595 0.237531 0.017 Uiso 1 1 calc R . . . .
C15A C 0.9217(5) 0.3192(5) 0.5732(4) 0.0110(11) Uani 1 1 d . . . . .
H15C H 0.847932 0.377135 0.549880 0.013 Uiso 1 1 calc R . . . .
C16 C 0.2414(6) 0.8710(5) 0.1266(4) 0.0127(12) Uani 1 1 d . . . . .
H16 H 0.179027 0.945152 0.106369 0.015 Uiso 1 1 calc R . . . .
C16A C 0.9007(5) 0.2666(5) 0.6563(4) 0.0102(11) Uani 1 1 d . . . . .
H16A H 0.973076 0.201664 0.675781 0.012 Uiso 1 1 calc R . . . .
C17 C 0.3371(5) 0.8278(5) 0.0576(4) 0.0139(12) Uani 1 1 d . . . . .
H17 H 0.392870 0.748362 0.073239 0.017 Uiso 1 1 calc R . . . .
C17A C 0.8473(5) 0.3519(5) 0.7276(4) 0.0134(12) Uani 1 1 d . . . . .
H17A H 0.768925 0.409097 0.712454 0.016 Uiso 1 1 calc R . . . .
C18 C 0.2982(6) 0.8326(5) -0.0312(4) 0.0176(13) Uani 1 1 d . . . . .
H18B H 0.363737 0.804897 -0.072324 0.021 Uiso 1 1 calc R . . . .
H18C H 0.265729 0.782622 -0.032333 0.021 Uiso 1 1 calc R . . . .
C18A C 0.8449(5) 0.2998(5) 0.8160(4) 0.0148(12) Uani 1 1 d . . . . .
H18D H 0.812296 0.358797 0.858735 0.018 Uiso 1 1 calc R . . . .
H18E H 0.796374 0.265401 0.815850 0.018 Uiso 1 1 calc R . . . .
C19 C 0.0967(5) 0.8226(5) 0.1073(4) 0.0128(12) Uani 1 1 d . . . . .
H19B H 0.056572 0.903803 0.089273 0.015 Uiso 1 1 calc R . . . .
C19A C 0.8469(5) 0.1222(5) 0.6696(4) 0.0127(12) Uani 1 1 d . . . . .
H19C H 0.928085 0.077255 0.683675 0.015 Uiso 1 1 calc R . . . .
C20 C 0.0277(5) 0.8013(5) 0.1782(4) 0.0134(12) Uani 1 1 d D . . . .
H20B H -0.047532 0.823440 0.155903 0.016 Uiso 1 1 calc R . . . .
C20A C 0.8250(5) 0.0672(5) 0.5969(4) 0.0144(12) Uani 1 1 d . . . . .
H20C H 0.843253 -0.010259 0.617095 0.017 Uiso 1 1 calc R . . . .
C21 C 0.0864(6) 0.6766(6) 0.2039(4) 0.0162(13) Uani 1 1 d D . . . .
H21 H 0.157626 0.655941 0.232547 0.019 Uiso 1 1 calc R . . . .
C21A C 0.7005(5) 0.1335(5) 0.5780(4) 0.0114(12) Uani 1 1 d . . . . .
H21A H 0.682014 0.209971 0.554892 0.014 Uiso 1 1 calc R . . . .
C22 C 0.1142(6) 0.6060(5) 0.1261(5) 0.0141(13) Uani 1 1 d . . . . .
H22 H 0.044672 0.610100 0.105601 0.017 Uiso 1 1 calc R . . . .
C22A C 0.6291(5) 0.1445(5) 0.6595(4) 0.0111(12) Uani 1 1 d . . . . .
H22A H 0.636282 0.070386 0.678185 0.013 Uiso 1 1 calc R . . . .
C23 C 0.1726(5) 0.6399(5) 0.0534(4) 0.0133(12) Uani 1 1 d . . . . .
H23B H 0.251080 0.616164 0.069013 0.016 Uiso 1 1 calc R . . . .
C23A C 0.6616(5) 0.1922(5) 0.7326(4) 0.0143(13) Uani 1 1 d . . . . .
H23C H 0.640619 0.271732 0.717704 0.017 Uiso 1 1 calc R . . . .
C24 C 0.1747(6) 0.5906(6) -0.0311(4) 0.0210(14) Uani 1 1 d . . . . .
H24B H 0.221087 0.607308 -0.074410 0.025 Uiso 1 1 calc R . . . .
H24C H 0.209823 0.508298 -0.023371 0.025 Uiso 1 1 calc R . . . .
C24A C 0.6077(6) 0.1854(6) 0.8174(4) 0.0193(14) Uani 1 1 d . . . . .
H24D H 0.627186 0.221500 0.860754 0.023 Uiso 1 1 calc R . . . .
H24E H 0.524942 0.226797 0.812741 0.023 Uiso 1 1 calc R . . . .
C25 C 0.1668(5) 0.4063(5) 0.1456(4) 0.0130(12) Uani 1 1 d . . . . .
H25B H 0.086403 0.439000 0.130759 0.016 Uiso 1 1 calc R . . . .
C25A C 0.4313(5) 0.1935(5) 0.6570(4) 0.0124(11) Uani 1 1 d . . . . .
H25C H 0.467123 0.112224 0.674541 0.015 Uiso 1 1 calc R . . . .
C26 C 0.1860(5) 0.3433(5) 0.2324(4) 0.0133(12) Uani 1 1 d . . . . .
H26 H 0.171302 0.279648 0.228284 0.016 Uiso 1 1 calc R . . . .
C26A C 0.3664(5) 0.2149(5) 0.5760(4) 0.0135(12) Uani 1 1 d . . . . .
H26A H 0.306623 0.193668 0.587316 0.016 Uiso 1 1 calc R . . . .
C27 C 0.3079(5) 0.2972(5) 0.2536(4) 0.0111(11) Uani 1 1 d . . . . .
H27 H 0.322139 0.361111 0.258390 0.013 Uiso 1 1 calc R . . . .
C27A C 0.3132(5) 0.3379(5) 0.5480(4) 0.0126(11) Uani 1 1 d . . . . .
H27A H 0.373027 0.355999 0.526925 0.015 Uiso 1 1 calc R . . . .
C28 C 0.3839(5) 0.2241(5) 0.1821(4) 0.0119(11) Uani 1 1 d . . . . .
H28B H 0.377465 0.155070 0.180738 0.014 Uiso 1 1 calc R . . . .
C28A C 0.2455(5) 0.4110(5) 0.6229(4) 0.0134(12) Uani 1 1 d . . . . .
H28C H 0.173351 0.409696 0.632090 0.016 Uiso 1 1 calc R . . . .
C29 C 0.3552(5) 0.2872(5) 0.0953(4) 0.0129(11) Uani 1 1 d . . . . .
H29B H 0.374990 0.348152 0.093489 0.015 Uiso 1 1 calc R . . . .
C29A C 0.3076(5) 0.3763(5) 0.7067(4) 0.0116(11) Uani 1 1 d . . . . .
H29C H 0.366733 0.398896 0.704140 0.014 Uiso 1 1 calc R . . . .
C30 C 0.4147(5) 0.2116(5) 0.0212(4) 0.0166(13) Uani 1 1 d . . . . .
H30B H 0.388125 0.254942 -0.033635 0.020 Uiso 1 1 calc R . . . .
H30C H 0.496553 0.183029 0.022954 0.020 Uiso 1 1 calc R . . . .
C30A C 0.2275(5) 0.4267(5) 0.7832(4) 0.0146(12) Uani 1 1 d . . . . .
H30D H 0.268289 0.395275 0.836979 0.018 Uiso 1 1 calc R . . . .
H30E H 0.196832 0.508703 0.781132 0.018 Uiso 1 1 calc R . . . .
C31 C 0.5805(5) 0.0821(5) 0.1937(4) 0.0141(12) Uani 1 1 d . . . . .
H31 H 0.544428 0.035936 0.185168 0.017 Uiso 1 1 calc R . . . .
C31A C 0.1103(5) 0.6096(5) 0.6120(4) 0.0170(13) Uani 1 1 d . . . . .
H31A H 0.060449 0.576058 0.623763 0.020 Uiso 1 1 calc R . . . .
C32 C 0.6432(5) 0.0430(5) 0.2772(4) 0.0130(12) Uani 1 1 d . . . . .
H32 H 0.696970 -0.039267 0.275399 0.016 Uiso 1 1 calc R . . . .
C32A C 0.0762(6) 0.6811(5) 0.5297(4) 0.0200(14) Uani 1 1 d D . . . .
H32A H -0.004324 0.740146 0.537994 0.024 Uiso 1 1 calc R . . . .
C33 C 0.7088(6) 0.1030(6) 0.2869(4) 0.0133(13) Uani 1 1 d . . . . .
H33 H 0.654141 0.182837 0.299511 0.016 Uiso 1 1 calc R . . . .
C33A C 0.1440(7) 0.7400(6) 0.5122(5) 0.0187(15) Uani 1 1 d D . . . .
H33A H 0.224500 0.682566 0.501096 0.022 Uiso 1 1 calc R . . . .
C34 C 0.7785(5) 0.1013(5) 0.2067(4) 0.0117(11) Uani 1 1 d . . . . .
H34 H 0.844014 0.024338 0.199550 0.014 Uiso 1 1 calc R . . . .
C34A C 0.1360(5) 0.8045(5) 0.5902(4) 0.0147(12) Uani 1 1 d . . . . .
H34A H 0.058037 0.869136 0.597269 0.018 Uiso 1 1 calc R . . . .
C35 C 0.7070(6) 0.1386(5) 0.1273(4) 0.0135(13) Uani 1 1 d . . . . .
H35 H 0.646984 0.218585 0.132436 0.016 Uiso 1 1 calc R . . . .
C35A C 0.1668(6) 0.7287(6) 0.6721(5) 0.0193(15) Uani 1 1 d . . . . .
H35A H 0.248089 0.670352 0.668216 0.023 Uiso 1 1 calc R . . . .
C36 C 0.7725(5) 0.1262(5) 0.0437(4) 0.0163(12) Uani 1 1 d . . . . .
H36A H 0.721953 0.143670 -0.004368 0.020 Uiso 1 1 calc R . . . .
H36B H 0.799635 0.180858 0.039787 0.020 Uiso 1 1 calc R . . . .
C36A C 0.1431(6) 0.7928(5) 0.7534(4) 0.0182(13) Uani 1 1 d . . . . .
H36C H 0.156350 0.741427 0.804205 0.022 Uiso 1 1 calc R . . . .
H36D H 0.195001 0.823132 0.754564 0.022 Uiso 1 1 calc R . . . .
Au1 Au 0.52030(2) 0.52642(2) -0.09884(2) 0.03252(10) Uani 0.9327(10) 1 d . U P A 1
N1 N 0.4711(9) 0.5833(9) -0.2936(6) 0.059(3) Uani 1 1 d . U . A 1
N2 N 0.5649(9) 0.4825(9) 0.0969(6) 0.053(2) Uani 1 1 d . U . A 1
C37 C 0.4949(10) 0.5584(9) -0.2231(7) 0.042(2) Uani 1 1 d . U . A 1
C38 C 0.5419(10) 0.4983(8) 0.0254(6) 0.039(2) Uani 1 1 d . U . A 1
Au2 Au 0.5240(9) 0.5347(9) -0.1624(7) 0.03252(10) Uani 0.0355(10) 1 d . . P B 3
Au3 Au 0.5161(11) 0.5182(10) -0.0348(8) 0.03252(10) Uani 0.0317(10) 1 d . . P C 2
O1S O 0.4751(7) 0.5611(7) 0.2632(4) 0.0443(17) Uani 1 1 d . . . . .
H1S H 0.483180 0.575191 0.210878 0.066 Uiso 1 1 calc GR . . . .
C1S C 0.4187(8) 0.4994(8) 0.2720(6) 0.039(2) Uani 1 1 d . . . . .
H1SA H 0.473953 0.418409 0.276104 0.046 Uiso 1 1 calc R . . . .
H1SB H 0.373358 0.513906 0.221074 0.046 Uiso 1 1 calc R . . . .
C2S C 0.3431(9) 0.5331(9) 0.3521(6) 0.045(2) Uani 1 1 d . . . . .
H2SA H 0.286412 0.612588 0.346478 0.067 Uiso 1 1 calc GR . . . .
H2SB H 0.388138 0.520579 0.402014 0.067 Uiso 1 1 calc GR . . . .
H2SC H 0.305598 0.488167 0.359609 0.067 Uiso 1 1 calc GR . . . .
O2S O 0.5060(8) 0.5664(6) 0.5296(5) 0.074(3) Uani 1 1 d . . . . .
H2S H 0.484738 0.585096 0.580530 0.112 Uiso 1 1 calc GR . . . .
C3S C 0.5948(11) 0.4571(11) 0.5293(8) 0.065(4) Uani 1 1 d . . . . .
H3SA H 0.565542 0.406380 0.549612 0.078 Uiso 1 1 calc R . . . .
H3SB H 0.649637 0.449283 0.571143 0.078 Uiso 1 1 calc R . . . .
C4S C 0.6538(9) 0.4201(9) 0.4469(7) 0.057(3) Uani 1 1 d . . . . .
H4SA H 0.609659 0.401582 0.411074 0.085 Uiso 1 1 calc GR . . . .
H4SB H 0.727388 0.353644 0.455878 0.085 Uiso 1 1 calc GR . . . .
H4SC H 0.663980 0.480019 0.418096 0.085 Uiso 1 1 calc GR . . . .
O1W O 0.1893(5) 1.1487(5) -0.0166(4) 0.0296(12) Uani 1 1 d . . . . .
H1WA H 0.230073 1.159543 0.017857 0.044 Uiso 1 1 d G . . . .
H1WB H 0.122948 1.207356 -0.011626 0.044 Uiso 1 1 d G . . . .
O2W O 0.4552(5) 0.7030(5) 0.3876(4) 0.0343(13) Uani 1 1 d . . . . .
H2WA H 0.485538 0.745214 0.377218 0.051 Uiso 1 1 d G . . . .
H2WB H 0.492683 0.657637 0.429661 0.051 Uiso 1 1 d G . . . .
O3W O 0.8358(5) -0.1264(5) 0.8010(4) 0.0310(13) Uani 1 1 d . . . . .
H3WA H 0.897436 -0.148311 0.769728 0.047 Uiso 1 1 d G . . . .
H3WB H 0.857991 -0.143433 0.853562 0.047 Uiso 1 1 d G . . . .
O4W O 0.5108(4) 0.9850(4) -0.1069(3) 0.0169(9) Uani 1 1 d . . . . .
H4WA H 0.500795 0.979578 -0.160413 0.025 Uiso 1 1 d G . . . .
H4WB H 0.569842 0.993315 -0.108367 0.025 Uiso 1 1 d G . . . .
O5W O 0.9691(4) 0.5143(4) -0.0999(3) 0.0213(10) Uani 1 1 d . . . . .
H5WA H 0.945011 0.542149 -0.150889 0.032 Uiso 1 1 d G . . . .
H5WB H 0.984180 0.562148 -0.079045 0.032 Uiso 1 1 d G . . . .
O6W O 0.8611(5) 0.8355(5) -0.0217(4) 0.0274(12) Uani 1 1 d . . . . .
H6WA H 0.867142 0.842530 -0.077235 0.041 Uiso 1 1 d G . . . .
H6WB H 0.872478 0.768620 -0.007439 0.041 Uiso 1 1 d G . . . .
O7W O 0.1667(5) 0.1899(4) 0.8068(4) 0.0286(12) Uani 1 1 d . . . . .
H7WA H 0.100441 0.200897 0.796056 0.043 Uiso 1 1 d G . . . .
H7WB H 0.167545 0.249202 0.784661 0.043 Uiso 1 1 d G . . . .
O8W O 0.0037(4) 1.0072(4) 0.8964(3) 0.0202(10) Uani 1 1 d . . . . .
H8WA H -0.002438 1.010999 0.841032 0.030 Uiso 1 1 d G . . . .
H8WB H 0.075347 0.979087 0.903365 0.030 Uiso 1 1 d G . . . .

loop_
_atom_site_aniso_label
_atom_site_aniso_U_11
_atom_site_aniso_U_22
_atom_site_aniso_U_33
_atom_site_aniso_U_23
_atom_site_aniso_U_13
_atom_site_aniso_U_12
K1 0.0225(8) 0.0215(7) 0.0235(8) 0.0013(6) -0.0004(6) -0.0101(6)
O1 0.011(2) 0.010(2) 0.019(2) -0.0029(16) 0.0020(16) -0.0077(17)
O1A 0.011(2) 0.0085(19) 0.027(2) -0.0048(17) -0.0003(17) -0.0066(17)
O2 0.017(2) 0.0096(19) 0.015(2) 0.0006(15) 0.0008(16) -0.0066(17)
O2A 0.0074(19) 0.0111(19) 0.018(2) -0.0023(16) -0.0013(15) -0.0050(16)
O3 0.019(2) 0.016(2) 0.013(2) 0.0015(16) -0.0029(16) -0.0086(19)
O3A 0.010(2) 0.018(2) 0.017(2) -0.0024(17) -0.0039(16) -0.0052(18)
O4 0.017(2) 0.012(2) 0.016(2) 0.0003(16) -0.0032(16) -0.0081(18)
O4A 0.016(2) 0.021(2) 0.011(2) 0.0027(16) -0.0026(16) -0.0135(19)
O5 0.017(2) 0.020(2) 0.018(2) 0.0014(18) 0.0025(17) -0.007(2)
O5A 0.015(2) 0.018(2) 0.020(2) -0.0027(18) -0.0017(17) -0.0072(19)
O6 0.013(2) 0.0081(19) 0.021(2) -0.0006(16) -0.0001(16) -0.0041(17)
O6A 0.007(2) 0.013(2) 0.016(2) -0.0023(16) -0.0023(15) -0.0043(17)
O7 0.014(2) 0.0108(19) 0.014(2) 0.0052(16) -0.0011(16) -0.0037(17)
O7A 0.015(2) 0.0105(19) 0.012(2) -0.0018(15) -0.0016(16) -0.0059(17)
O8 0.023(3) 0.017(2) 0.017(2) -0.0010(17) -0.0057(18) -0.005(2)
O8A 0.020(2) 0.017(2) 0.013(2) 0.0019(17) -0.0037(17) -0.0104(19)
O9 0.015(2) 0.019(2) 0.019(2) -0.0064(18) 0.0019(17) -0.0053(19)
O9A 0.013(2) 0.013(2) 0.018(2) -0.0008(16) 0.0011(16) -0.0034(18)
O10 0.017(2) 0.022(2) 0.035(3) 0.010(2) 0.000(2) -0.010(2)
O10A 0.024(3) 0.024(3) 0.022(3) -0.0012(19) -0.0084(19) -0.013(2)
O11 0.009(2) 0.0105(19) 0.018(2) 0.0009(16) -0.0008(15) -0.0056(17)
O11A 0.011(2) 0.0068(18) 0.019(2) -0.0010(15) -0.0033(16) -0.0064(16)
O12 0.013(2) 0.014(2) 0.018(2) -0.0032(17) -0.0033(17) -0.0046(18)
O12A 0.011(2) 0.011(2) 0.020(2) -0.0004(16) -0.0016(16) -0.0094(18)
O13 0.016(2) 0.018(2) 0.016(2) -0.0053(18) 0.0000(18) -0.007(2)
O13A 0.015(2) 0.013(2) 0.023(3) 0.0032(18) 0.0022(18) -0.0077(19)
O14 0.014(2) 0.020(2) 0.017(2) -0.0061(18) 0.0034(17) -0.008(2)
O14A 0.016(2) 0.011(2) 0.018(2) -0.0028(17) 0.0029(17) -0.0050(18)
O15 0.016(2) 0.023(2) 0.025(3) 0.0020(19) -0.0063(19) -0.008(2)
O15A 0.021(3) 0.020(2) 0.024(3) 0.0077(19) -0.0072(19) -0.010(2)
O16 0.012(2) 0.012(2) 0.016(2) 0.0021(16) -0.0027(16) -0.0072(17)
O16A 0.011(2) 0.0103(19) 0.020(2) 0.0037(16) -0.0066(16) -0.0098(17)
O17 0.019(2) 0.0112(19) 0.015(2) 0.0012(16) -0.0018(16) -0.0078(18)
O17A 0.012(2) 0.018(2) 0.016(2) 0.0004(16) -0.0002(15) -0.0104(18)
O18 0.017(2) 0.016(2) 0.020(2) -0.0030(18) 0.0030(17) -0.0097(19)
O18A 0.015(2) 0.017(2) 0.022(2) -0.0070(18) 0.0055(17) -0.010(2)
O19 0.022(3) 0.017(2) 0.021(2) -0.0033(18) 0.0048(18) -0.014(2)
O19A 0.012(2) 0.016(2) 0.019(2) -0.0056(18) 0.0028(17) -0.0097(19)
O20 0.032(3) 0.022(2) 0.029(3) -0.002(2) -0.013(2) -0.011(2)
O20A 0.028(3) 0.027(3) 0.022(3) 0.003(2) 0.001(2) -0.014(2)
O21 0.014(2) 0.012(2) 0.024(2) -0.0003(17) -0.0031(17) -0.0091(18)
O21A 0.009(2) 0.0097(19) 0.020(2) 0.0010(16) -0.0017(15) -0.0064(17)
O22 0.010(2) 0.016(2) 0.019(2) -0.0008(17) -0.0039(16) -0.0061(17)
O22A 0.009(2) 0.0084(18) 0.018(2) -0.0009(15) 0.0016(15) -0.0024(16)
O23 0.013(2) 0.013(2) 0.020(2) -0.0031(17) 0.0025(17) -0.0026(18)
O23A 0.013(2) 0.0108(19) 0.021(2) -0.0057(16) -0.0005(16) -0.0048(17)
O24 0.016(2) 0.019(2) 0.016(2) 0.0036(18) 0.0006(17) -0.005(2)
O24A 0.014(2) 0.021(2) 0.013(2) -0.0027(17) -0.0026(16) -0.0066(19)
O25 0.019(2) 0.014(2) 0.021(2) -0.0062(17) 0.0022(18) -0.0053(19)
O25A 0.013(2) 0.017(2) 0.024(2) -0.0027(18) 0.0021(17) -0.0059(19)
O26 0.007(2) 0.0099(19) 0.017(2) -0.0011(16) -0.0034(16) -0.0038(17)
O26A 0.011(2) 0.0068(19) 0.024(2) -0.0010(16) 0.0020(16) -0.0059(17)
O27 0.012(2) 0.017(2) 0.016(2) -0.0041(16) 0.0006(15) -0.0101(18)
O27A 0.020(2) 0.010(2) 0.029(3) -0.0033(18) 0.0082(18) -0.0077(19)
O28 0.013(2) 0.020(2) 0.019(2) 0.0040(17) 0.0026(16) -0.0090(19)
O28A 0.027(3) 0.019(2) 0.028(3) 0.0019(19) -0.012(2) -0.013(2)
O29 0.019(2) 0.019(2) 0.016(2) 0.0041(17) -0.0016(17) -0.0084(19)
O29A 0.035(3) 0.019(2) 0.023(2) 0.0063(19) -0.012(2) -0.017(2)
O30 0.016(2) 0.016(2) 0.017(2) -0.0045(17) 0.0024(17) -0.0062(18)
O30A 0.017(2) 0.016(2) 0.025(3) -0.0053(18) 0.0051(18) -0.0047(19)
C1 0.013(3) 0.011(3) 0.016(3) 0.000(2) 0.003(2) -0.007(2)
C1A 0.011(3) 0.009(3) 0.022(3) -0.002(2) -0.002(2) -0.005(2)
C2 0.012(3) 0.009(3) 0.016(3) 0.002(2) -0.001(2) -0.006(2)
C2A 0.010(3) 0.008(2) 0.019(3) 0.000(2) -0.006(2) -0.004(2)
C3 0.014(3) 0.010(3) 0.011(3) 0.001(2) -0.002(2) -0.005(2)
C3A 0.015(3) 0.017(3) 0.013(3) -0.001(2) 0.001(2) -0.010(3)
C4 0.013(3) 0.008(2) 0.014(3) 0.001(2) -0.002(2) -0.002(2)
C4A 0.006(3) 0.011(3) 0.016(3) -0.002(2) -0.001(2) -0.003(2)
C5 0.012(3) 0.008(3) 0.012(3) 0.005(2) -0.002(2) -0.006(2)
C5A 0.011(3) 0.008(3) 0.016(3) -0.003(2) 0.003(2) -0.005(2)
C6 0.021(3) 0.015(3) 0.014(3) 0.001(2) 0.000(2) -0.008(3)
C6A 0.012(3) 0.016(3) 0.016(3) 0.000(2) 0.000(2) -0.004(2)
C7 0.010(3) 0.009(3) 0.017(3) -0.001(2) -0.002(2) -0.003(2)
C7A 0.006(3) 0.005(2) 0.016(3) -0.003(2) -0.001(2) -0.001(2)
C8 0.016(3) 0.015(3) 0.015(3) -0.002(2) -0.002(2) -0.008(3)
C8A 0.013(3) 0.016(3) 0.010(3) 0.001(2) -0.002(2) -0.007(2)
C9 0.016(3) 0.011(3) 0.016(3) -0.005(2) -0.002(2) -0.003(2)
C9A 0.010(3) 0.013(3) 0.011(3) -0.001(2) 0.001(2) -0.006(2)
C10 0.013(3) 0.011(3) 0.019(3) 0.000(2) 0.000(2) -0.006(2)
C10A 0.010(3) 0.008(2) 0.016(3) 0.002(2) -0.002(2) -0.002(2)
C11 0.008(3) 0.011(3) 0.019(3) -0.001(2) 0.001(2) -0.003(2)
C11A 0.012(3) 0.012(3) 0.015(3) -0.005(2) 0.001(2) -0.006(2)
C12 0.015(3) 0.017(3) 0.018(3) 0.002(2) 0.001(2) -0.006(2)
C12A 0.014(3) 0.014(3) 0.015(3) 0.001(2) -0.002(2) -0.003(2)
C13 0.010(3) 0.009(3) 0.023(3) 0.000(2) -0.001(2) -0.008(2)
C13A 0.010(3) 0.011(3) 0.017(3) 0.003(2) -0.001(2) -0.005(2)
C14 0.015(3) 0.016(3) 0.011(3) 0.000(2) -0.004(2) -0.010(3)
C14A 0.006(3) 0.008(3) 0.025(3) 0.002(2) -0.002(2) -0.005(2)
C15 0.009(3) 0.015(3) 0.018(3) -0.003(2) 0.002(2) -0.006(2)
C15A 0.011(3) 0.013(3) 0.012(3) -0.003(2) 0.001(2) -0.008(2)
C16 0.017(3) 0.005(2) 0.016(3) 0.002(2) -0.004(2) -0.006(2)
C16A 0.007(3) 0.008(2) 0.017(3) 0.002(2) -0.001(2) -0.005(2)
C17 0.010(3) 0.013(3) 0.021(3) -0.005(2) 0.001(2) -0.007(2)
C17A 0.013(3) 0.012(3) 0.017(3) 0.000(2) -0.002(2) -0.007(2)
C18 0.017(3) 0.016(3) 0.018(3) -0.001(2) 0.001(2) -0.006(2)
C18A 0.016(3) 0.015(3) 0.015(3) 0.000(2) -0.001(2) -0.009(2)
C19 0.011(3) 0.010(3) 0.019(3) 0.001(2) -0.004(2) -0.006(2)
C19A 0.010(3) 0.010(3) 0.019(3) 0.002(2) -0.001(2) -0.006(2)
C20 0.015(3) 0.011(3) 0.017(3) 0.000(2) -0.001(2) -0.009(2)
C20A 0.009(3) 0.015(3) 0.022(3) -0.003(2) 0.004(2) -0.008(2)
C21 0.010(3) 0.017(3) 0.022(3) 0.000(2) -0.001(2) -0.007(3)
C21A 0.014(3) 0.011(3) 0.010(3) -0.002(2) 0.002(2) -0.007(2)
C22 0.012(3) 0.007(3) 0.023(3) 0.002(2) -0.004(2) -0.005(2)
C22A 0.008(3) 0.007(3) 0.015(3) -0.001(2) -0.003(2) -0.001(2)
C23 0.010(3) 0.013(3) 0.016(3) 0.000(2) 0.000(2) -0.006(2)
C23A 0.008(3) 0.013(3) 0.022(3) -0.003(2) -0.002(2) -0.005(2)
C24 0.030(4) 0.021(3) 0.013(3) -0.001(2) 0.000(2) -0.013(3)
C24A 0.018(3) 0.024(3) 0.011(3) -0.003(2) 0.001(2) -0.006(3)
C25 0.010(3) 0.007(2) 0.021(3) -0.002(2) -0.003(2) -0.002(2)
C25A 0.009(3) 0.012(3) 0.017(3) -0.004(2) 0.002(2) -0.005(2)
C26 0.012(3) 0.011(3) 0.018(3) 0.003(2) -0.002(2) -0.006(2)
C26A 0.012(3) 0.013(3) 0.016(3) -0.005(2) 0.001(2) -0.006(2)
C27 0.011(3) 0.009(3) 0.012(3) 0.001(2) 0.001(2) -0.004(2)
C27A 0.011(3) 0.011(3) 0.016(3) -0.002(2) -0.001(2) -0.006(2)
C28 0.008(3) 0.010(3) 0.019(3) 0.001(2) -0.002(2) -0.005(2)
C28A 0.017(3) 0.008(3) 0.014(3) 0.003(2) -0.001(2) -0.006(2)
C29 0.010(3) 0.014(3) 0.015(3) 0.001(2) -0.003(2) -0.006(2)
C29A 0.008(3) 0.011(3) 0.017(3) -0.003(2) 0.001(2) -0.006(2)
C30 0.014(3) 0.014(3) 0.014(3) -0.003(2) 0.000(2) -0.001(2)
C30A 0.017(3) 0.012(3) 0.014(3) -0.003(2) 0.000(2) -0.006(2)
C31 0.014(3) 0.014(3) 0.017(3) -0.001(2) 0.000(2) -0.009(2)
C31A 0.013(3) 0.010(3) 0.026(3) 0.000(2) 0.000(2) -0.005(2)
C32 0.008(3) 0.011(3) 0.018(3) -0.002(2) -0.001(2) -0.002(2)
C32A 0.023(3) 0.013(3) 0.029(4) 0.002(2) -0.005(3) -0.013(3)
C33 0.013(3) 0.014(3) 0.014(3) -0.001(2) -0.001(2) -0.007(3)
C33A 0.023(4) 0.018(3) 0.020(3) 0.003(3) -0.004(3) -0.013(3)
C34 0.014(3) 0.010(2) 0.011(3) -0.001(2) -0.001(2) -0.006(2)
C34A 0.012(3) 0.012(3) 0.023(3) 0.002(2) -0.001(2) -0.008(2)
C35 0.013(3) 0.013(3) 0.014(3) -0.004(2) 0.001(2) -0.005(2)
C35A 0.014(3) 0.013(3) 0.029(4) 0.001(3) 0.003(3) -0.005(3)
C36 0.012(3) 0.017(3) 0.018(3) 0.002(2) -0.002(2) -0.005(2)
C36A 0.019(3) 0.015(3) 0.012(3) 0.001(2) 0.003(2) -0.003(2)
Au1 0.03026(18) 0.03341(18) 0.02899(19) -0.00160(13) -0.00171(12) -0.01192(14)
N1 0.052(6) 0.066(6) 0.037(3) 0.004(4) -0.006(3) -0.013(5)
N2 0.064(6) 0.068(6) 0.030(2) -0.007(3) 0.000(3) -0.035(5)
C37 0.048(6) 0.038(5) 0.034(2) 0.002(3) -0.005(3) -0.017(4)
C38 0.061(6) 0.032(4) 0.029(2) -0.004(3) -0.003(3) -0.026(4)
Au2 0.03026(18) 0.03341(18) 0.02899(19) -0.00160(13) -0.00171(12) -0.01192(14)
Au3 0.03026(18) 0.03341(18) 0.02899(19) -0.00160(13) -0.00171(12) -0.01192(14)
O1S 0.053(4) 0.060(5) 0.042(4) -0.011(3) 0.007(3) -0.045(4)
C1S 0.037(5) 0.041(5) 0.044(5) -0.007(4) 0.002(4) -0.024(4)
C2S 0.047(6) 0.050(5) 0.045(5) -0.009(4) 0.001(4) -0.029(5)
O2S 0.095(7) 0.044(4) 0.033(4) 0.002(3) 0.003(4) 0.004(4)
C3S 0.057(7) 0.056(6) 0.047(6) 0.008(5) -0.007(5) -0.002(5)
C4S 0.040(6) 0.047(6) 0.051(6) 0.008(5) -0.001(4) 0.001(5)
O1W 0.018(3) 0.022(3) 0.047(4) -0.006(2) 0.000(2) -0.009(2)
O2W 0.038(3) 0.031(3) 0.037(3) -0.002(2) 0.007(2) -0.020(3)
O3W 0.027(3) 0.029(3) 0.040(3) -0.002(3) 0.004(2) -0.017(3)
O4W 0.014(2) 0.021(2) 0.018(2) 0.0005(18) -0.0007(17) -0.0097(19)
O5W 0.029(3) 0.018(2) 0.018(2) -0.0022(18) 0.0021(19) -0.012(2)
O6W 0.026(3) 0.023(3) 0.038(3) -0.001(2) -0.001(2) -0.016(2)
O7W 0.022(3) 0.019(3) 0.047(3) -0.007(2) 0.002(2) -0.013(2)
O8W 0.017(2) 0.020(2) 0.024(2) -0.0035(19) 0.0025(18) -0.0089(19)

loop_
_atom_type_symbol
_atom_type_description
_atom_type_scat_dispersion_real
_atom_type_scat_dispersion_imag
_atom_type_scat_source
C C 0.0033 0.0016 'International Tables Vol C Tables 4.2.6.8 and 6.1.1.4'
H H 0.0000 0.0000 'International Tables Vol C Tables 4.2.6.8 and 6.1.1.4'
Au Au -2.0133 8.8022 'International Tables Vol C Tables 4.2.6.8 and 6.1.1.4'
K K 0.2009 0.2494 'International Tables Vol C Tables 4.2.6.8 and 6.1.1.4'
N N 0.0061 0.0033 'International Tables Vol C Tables 4.2.6.8 and 6.1.1.4'
O O 0.0106 0.0060 'International Tables Vol C Tables 4.2.6.8 and 6.1.1.4'

loop_
_exptl_crystal_face_index_h
_exptl_crystal_face_index_k
_exptl_crystal_face_index_l
_exptl_crystal_face_perp_dist
0 -1 0 0.0447
0 1 0 0.0447
-1 -1 0 0.0231
1 1 0 0.0231
0 0 -1 0.0217
0 0 1 0.0010

loop_
_geom_angle_atom_site_label_1
_geom_angle_atom_site_label_2
_geom_angle_atom_site_label_3
_geom_angle
_geom_angle_site_symmetry_1
_geom_angle_site_symmetry_3
_geom_angle_publ_flag
O8A K1 C20 128.67(14) 1_455 . ?
O8A K1 C33A 128.46(16) 1_455 . ?
O9A K1 O8A 54.25(12) 1_455 1_455 ?
O9A K1 C20 129.01(14) 1_455 . ?
O9A K1 C32A 66.19(16) 1_455 . ?
O9A K1 C33A 91.55(15) 1_455 . ?
O18 K1 O8A 137.72(14) . 1_455 ?
O18 K1 O9A 150.18(14) . 1_455 ?
O18 K1 O19 64.22(14) . . ?
O18 K1 O28A 105.81(16) . . ?
O18 K1 O29 74.34(14) . 1_465 ?
O18 K1 O29A 71.85(15) . . ?
O18 K1 C20 22.31(14) . . ?
O18 K1 C32A 113.23(18) . . ?
O18 K1 C33A 91.83(17) . . ?
O19 K1 O8A 113.05(14) . 1_455 ?
O19 K1 O9A 86.00(14) . 1_455 ?
O19 K1 O28A 70.12(15) . . ?
O19 K1 O29 128.33(15) . 1_465 ?
O19 K1 O29A 98.16(16) . . ?
O19 K1 C20 43.66(14) . . ?
O19 K1 C32A 96.18(17) . . ?
O19 K1 C33A 99.47(17) . . ?
O28A K1 O8A 112.55(15) . 1_455 ?
O28A K1 O9A 59.17(14) . 1_455 ?
O28A K1 O29 154.67(15) . 1_465 ?
O28A K1 C20 100.19(15) . . ?
O28A K1 C32A 26.93(16) . . ?
O28A K1 C33A 43.28(15) . . ?
O29 K1 O8A 78.34(14) 1_465 1_455 ?
O29 K1 O9A 130.94(14) 1_465 1_455 ?
O29 K1 C20 88.64(14) 1_465 . ?
O29 K1 C32A 128.93(16) 1_465 . ?
O29 K1 C33A 111.74(16) 1_465 . ?
O29A K1 O8A 143.83(15) . 1_455 ?
O29A K1 O9A 113.42(14) . 1_455 ?
O29A K1 O28A 60.52(14) . . ?
O29A K1 O29 96.81(15) . 1_465 ?
O29A K1 C20 86.50(16) . . ?
O29A K1 C32A 47.25(16) . . ?
O29A K1 C33A 21.97(16) . . ?
C20 K1 C33A 102.58(17) . . ?
C32A K1 O8A 109.02(16) . 1_455 ?
C32A K1 C20 117.33(18) . . ?
C32A K1 C33A 25.38(17) . . ?
C1 O1 C34 119.1(5) . . ?
C1A O1A C34A 118.3(5) . . ?
C1 O2 C5 112.0(4) . . ?
C1A O2A C5A 111.8(4) . . ?
C7 O6 C4 119.6(5) . . ?
C7A O6A C4A 117.6(4) . . ?
C7 O7 C11 111.6(5) . . ?
C7A O7A C11A 113.7(4) . . ?
C8A O8A K1 94.8(3) . 1_655 ?
C9A O9A K1 121.1(3) . 1_655 ?
C10 O11 C13 119.7(5) . . ?
C13A O11A C10A 119.8(5) . . ?
C13 O12 C17 113.6(5) . . ?
C13A O12A C17A 113.5(5) . . ?
C19 O16 C16 118.6(5) . . ?
C19A O16A C16A 118.2(4) . . ?
C19 O17 C23 114.2(5) . . ?
C19A O17A C23A 114.4(5) . . ?
C20 O18 K1 112.2(4) . . ?
C21 O19 K1 112.7(4) . . ?
C25 O21 C22 120.1(5) . . ?
C25A O21A C22A 119.0(5) . . ?
C25 O22 C29 113.6(4) . . ?
C25A O22A C29A 113.4(4) . . ?
C31 O26 C28 117.3(5) . . ?
C31A O26A C28A 117.0(5) . . ?
C31 O27 C35 113.2(5) . . ?
C31A O27A C35A 114.6(5) . . ?
C32A O28A K1 87.6(4) . . ?
C33 O29 K1 120.8(4) . 1_645 ?
C33A O29A K1 110.5(4) . . ?
O1 C1 O2 111.1(5) . . ?
O1 C1 C2 106.4(5) . . ?
O2 C1 C2 109.9(5) . . ?
O1A C1A C2A 108.6(5) . . ?
O2A C1A O1A 111.5(5) . . ?
O2A C1A C2A 108.9(5) . . ?
O3 C2 C1 110.7(5) . . ?
O3 C2 C3 112.3(5) . . ?
C3 C2 C1 108.5(5) . . ?
O3A C2A C1A 110.0(5) . . ?
O3A C2A C3A 108.4(5) . . ?
C3A C2A C1A 110.7(5) . . ?
O4 C3 C2 108.1(5) . . ?
O4 C3 C4 109.7(5) . . ?
C4 C3 C2 111.7(5) . . ?
O4A C3A C2A 110.1(5) . . ?
O4A C3A C4A 105.5(5) . . ?
C2A C3A C4A 112.4(5) . . ?
O6 C4 C3 106.6(5) . . ?
O6 C4 C5 108.1(5) . . ?
C3 C4 C5 112.1(5) . . ?
O6A C4A C3A 106.3(5) . . ?
O6A C4A C5A 110.5(5) . . ?
C5A C4A C3A 113.3(5) . . ?
O2 C5 C4 109.5(5) . . ?
O2 C5 C6 106.3(5) . . ?
C6 C5 C4 113.4(6) . . ?
O2A C5A C4A 109.4(5) . . ?
O2A C5A C6A 104.7(5) . . ?
C4A C5A C6A 114.0(5) . . ?
O5 C6 C5 113.0(5) . . ?
O5A C6A C5A 113.1(5) . . ?
O6 C7 O7 110.9(5) . . ?
O6 C7 C8 106.6(5) . . ?
O7 C7 C8 110.5(5) . . ?
O6A C7A O7A 112.4(5) . . ?
O6A C7A C8A 109.0(5) . . ?
O7A C7A C8A 109.0(5) . . ?
O8 C8 C7 106.9(5) . . ?
O8 C8 C9 110.5(5) . . ?
C9 C8 C7 110.1(5) . . ?
O8A C8A C7A 113.9(5) . . ?
O8A C8A C9A 111.5(5) . . ?
C9A C8A C7A 110.2(5) . . ?
O9 C9 C8 112.0(5) . . ?
O9 C9 C10 109.7(5) . . ?
C8 C9 C10 109.9(5) . . ?
O9A C9A C8A 106.5(5) . . ?
O9A C9A C10A 110.6(5) . . ?
C10A C9A C8A 112.1(5) . . ?
O11 C10 C9 106.7(5) . . ?
O11 C10 C11 109.8(5) . . ?
C11 C10 C9 109.4(5) . . ?
O11A C10A C9A 106.6(5) . . ?
O11A C10A C11A 109.2(5) . . ?
C9A C10A C11A 111.2(5) . . ?
O7 C11 C10 108.9(5) . . ?
O7 C11 C12 107.9(5) . . ?
C12 C11 C10 113.4(5) . . ?
O7A C11A C10A 108.9(5) . . ?
O7A C11A C12A 108.2(5) . . ?
C12A C11A C10A 113.0(5) . . ?
O10 C12 C11 113.1(6) . . ?
O10A C12A C11A 111.6(5) . . ?
O11 C13 C14 105.7(5) . . ?
O12 C13 O11 111.1(5) . . ?
O12 C13 C14 111.1(5) . . ?
O11A C13A C14A 107.2(5) . . ?
O12A C13A O11A 111.3(5) . . ?
O12A C13A C14A 110.5(5) . . ?
O13 C14 C13 110.2(5) . . ?
O13 C14 C15 112.0(5) . . ?
C13 C14 C15 109.6(5) . . ?
O13A C14A C13A 108.5(5) . . ?
O13A C14A C15A 110.0(5) . . ?
C15A C14A C13A 108.6(5) . . ?
O14 C15 C14 112.7(5) . . ?
O14 C15 C16 106.3(5) . . ?
C16 C15 C14 108.9(5) . . ?
O14A C15A C14A 112.8(5) . . ?
O14A C15A C16A 107.2(5) . . ?
C14A C15A C16A 109.0(5) . . ?
O16 C16 C15 106.7(5) . . ?
O16 C16 C17 110.8(5) . . ?
C15 C16 C17 112.3(5) . . ?
O16A C16A C15A 106.7(5) . . ?
O16A C16A C17A 109.3(5) . . ?
C15A C16A C17A 111.6(5) . . ?
O12 C17 C16 111.3(5) . . ?
O12 C17 C18 106.1(5) . . ?
C18 C17 C16 113.6(5) . . ?
O12A C17A C16A 110.3(5) . . ?
O12A C17A C18A 104.8(5) . . ?
C18A C17A C16A 113.9(5) . . ?
O15 C18 C17 112.1(5) . . ?
O15A C18A C17A 111.0(5) . . ?
O16 C19 O17 111.7(5) . . ?
O16 C19 C20 107.0(5) . . ?
O17 C19 C20 110.4(5) . . ?
O16A C19A O17A 113.0(5) . . ?
O16A C19A C20A 106.3(5) . . ?
O17A C19A C20A 111.0(5) . . ?
O18 C20 K1 45.5(3) . . ?
O18 C20 C19 109.8(5) . . ?
O18 C20 C21 111.4(5) . . ?
C19 C20 K1 154.7(4) . . ?
C19 C20 C21 109.5(5) . . ?
C21 C20 K1 81.1(3) . . ?
O18A C20A C19A 110.7(5) . . ?
O18A C20A C21A 112.6(5) . . ?
C21A C20A C19A 108.6(5) . . ?
O19 C21 C20 108.2(5) . . ?
O19 C21 C22 110.3(6) . . ?
C22 C21 C20 111.2(5) . . ?
O19A C21A C20A 108.9(5) . . ?
O19A C21A C22A 110.4(5) . . ?
C22A C21A C20A 110.5(5) . . ?
O21 C22 C21 105.3(5) . . ?
O21 C22 C23 108.2(5) . . ?
C21 C22 C23 112.2(6) . . ?
O21A C22A C21A 105.3(5) . . ?
O21A C22A C23A 108.9(5) . . ?
C21A C22A C23A 111.5(6) . . ?
O17 C23 C22 111.0(5) . . ?
O17 C23 C24 104.0(5) . . ?
C24 C23 C22 112.4(6) . . ?
O17A C23A C22A 109.2(5) . . ?
O17A C23A C24A 105.9(5) . . ?
C24A C23A C22A 112.8(6) . . ?
O20 C24 C23 111.3(6) . . ?
O20A C24A C23A 111.6(5) . . ?
O21 C25 C26 106.3(5) . . ?
O22 C25 O21 110.8(5) . . ?
O22 C25 C26 110.9(5) . . ?
O21A C25A C26A 107.5(5) . . ?
O22A C25A O21A 111.5(5) . . ?
O22A C25A C26A 109.8(5) . . ?
O23 C26 C25 110.3(5) . . ?
O23 C26 C27 111.3(5) . . ?
C27 C26 C25 108.1(5) . . ?
O23A C26A C25A 108.5(5) . . ?
O23A C26A C27A 109.1(5) . . ?
C27A C26A C25A 109.7(5) . . ?
O24 C27 C26 109.1(5) . . ?
O24 C27 C28 111.6(5) . . ?
C26 C27 C28 109.6(5) . . ?
O24A C27A C26A 111.5(5) . . ?
O24A C27A C28A 105.5(5) . . ?
C26A C27A C28A 110.2(5) . . ?
O26 C28 C27 105.6(5) . . ?
O26 C28 C29 109.8(5) . . ?
C27 C28 C29 111.3(5) . . ?
O26A C28A C27A 106.6(5) . . ?
O26A C28A C29A 108.5(5) . . ?
C29A C28A C27A 113.9(5) . . ?
O22 C29 C28 110.2(5) . . ?
O22 C29 C30 105.1(5) . . ?
C30 C29 C28 112.5(5) . . ?
O22A C29A C28A 110.8(5) . . ?
O22A C29A C30A 104.0(5) . . ?
C30A C29A C28A 111.4(5) . . ?
O25 C30 C29 111.1(5) . . ?
O25A C30A C29A 110.0(5) . . ?
O26 C31 C32 107.3(5) . . ?
O27 C31 O26 111.9(5) . . ?
O27 C31 C32 110.7(5) . . ?
O26A C31A C32A 106.8(5) . . ?
O27A C31A O26A 112.8(5) . . ?
O27A C31A C32A 110.2(5) . . ?
O28 C32 C31 108.9(5) . . ?
O28 C32 C33 111.4(5) . . ?
C33 C32 C31 110.1(5) . . ?
O28A C32A K1 65.5(3) . . ?
O28A C32A C31A 111.0(5) . . ?
O28A C32A C33A 112.5(6) . . ?
C31A C32A K1 154.4(5) . . ?
C33A C32A K1 92.7(4) . . ?
C33A C32A C31A 111.0(6) . . ?
O29 C33 C32 111.8(5) . . ?
O29 C33 C34 107.1(5) . . ?
C32 C33 C34 112.9(5) . . ?
O29A C33A K1 47.6(3) . . ?
O29A C33A C32A 109.1(6) . . ?
O29A C33A C34A 111.4(6) . . ?
C32A C33A K1 61.9(4) . . ?
C32A C33A C34A 109.8(6) . . ?
C34A C33A K1 122.3(5) . . ?
O1 C34 C33 105.3(5) . . ?
O1 C34 C35 110.6(5) . . ?
C33 C34 C35 110.7(5) . . ?
O1A C34A C33A 104.6(5) . . ?
O1A C34A C35A 111.8(5) . . ?
C33A C34A C35A 111.1(6) . . ?
O27 C35 C34 108.6(5) . . ?
O27 C35 C36 106.5(5) . . ?
C36 C35 C34 114.3(6) . . ?
O27A C35A C34A 109.2(6) . . ?
O27A C35A C36A 105.9(6) . . ?
C36A C35A C34A 113.0(6) . . ?
O30 C36 C35 112.5(5) . . ?
O30A C36A C35A 110.5(6) . . ?
C38 Au1 C37 178.5(6) . . ?
N1 C37 Au1 174.3(11) . . ?
N2 C38 Au1 172.7(11) . . ?
O1S C1S C2S 109.2(8) . . ?
O2S C3S C4S 115.6(10) . . ?

loop_
_geom_bond_atom_site_label_1
_geom_bond_atom_site_label_2
_geom_bond_distance
_geom_bond_site_symmetry_2
_geom_bond_publ_flag
K1 O8A 3.150(5) 1_455 ?
K1 O9A 2.949(5) 1_455 ?
K1 O18 2.663(5) . ?
K1 O19 2.748(5) . ?
K1 O28A 2.834(5) . ?
K1 O29 2.844(5) 1_465 ?
K1 O29A 2.775(5) . ?
K1 C20 3.456(6) . ?
K1 C32A 3.111(7) . ?
K1 C33A 3.523(8) . ?
O1 C1 1.407(8) . ?
O1 C34 1.436(7) . ?
O1A C1A 1.414(7) . ?
O1A C34A 1.417(8) . ?
O2 C1 1.420(7) . ?
O2 C5 1.443(7) . ?
O2A C1A 1.409(7) . ?
O2A C5A 1.454(8) . ?
O3 C2 1.429(7) . ?
O3A C2A 1.431(7) . ?
O4 C3 1.447(8) . ?
O4A C3A 1.435(8) . ?
O5 C6 1.416(8) . ?
O5A C6A 1.422(8) . ?
O6 C4 1.427(7) . ?
O6 C7 1.403(8) . ?
O6A C4A 1.449(7) . ?
O6A C7A 1.408(8) . ?
O7 C7 1.417(7) . ?
O7 C11 1.451(8) . ?
O7A C7A 1.417(7) . ?
O7A C11A 1.449(7) . ?
O8 C8 1.443(8) . ?
O8A C8A 1.419(7) . ?
O9 C9 1.438(7) . ?
O9A C9A 1.444(7) . ?
O10 C12 1.417(8) . ?
O10A C12A 1.420(8) . ?
O11 C10 1.405(8) . ?
O11 C13 1.419(8) . ?
O11A C10A 1.433(7) . ?
O11A C13A 1.414(8) . ?
O12 C13 1.407(8) . ?
O12 C17 1.424(8) . ?
O12A C13A 1.406(8) . ?
O12A C17A 1.446(8) . ?
O13 C14 1.439(8) . ?
O13A C14A 1.444(8) . ?
O14 C15 1.430(7) . ?
O14A C15A 1.422(7) . ?
O15 C18 1.418(8) . ?
O15A C18A 1.417(8) . ?
O16 C16 1.418(8) . ?
O16 C19 1.405(7) . ?
O16A C16A 1.433(7) . ?
O16A C19A 1.403(7) . ?
O17 C19 1.413(7) . ?
O17 C23 1.431(7) . ?
O17A C19A 1.406(7) . ?
O17A C23A 1.439(8) . ?
O18 C20 1.417(7) . ?
O18A C20A 1.411(8) . ?
O19 C21 1.432(8) . ?
O19A C21A 1.425(8) . ?
O20 C24 1.420(9) . ?
O20A C24A 1.416(9) . ?
O21 C22 1.431(8) . ?
O21 C25 1.425(7) . ?
O21A C22A 1.431(7) . ?
O21A C25A 1.413(8) . ?
O22 C25 1.405(7) . ?
O22 C29 1.443(7) . ?
O22A C25A 1.407(7) . ?
O22A C29A 1.441(7) . ?
O23 C26 1.425(7) . ?
O23A C26A 1.425(7) . ?
O24 C27 1.434(7) . ?
O24A C27A 1.447(7) . ?
O25 C30 1.402(8) . ?
O25A C30A 1.417(8) . ?
O26 C28 1.431(7) . ?
O26 C31 1.415(7) . ?
O26A C28A 1.442(7) . ?
O26A C31A 1.405(7) . ?
O27 C31 1.407(8) . ?
O27 C35 1.448(8) . ?
O27A C31A 1.402(8) . ?
O27A C35A 1.445(9) . ?
O28 C32 1.412(7) . ?
O28A C32A 1.410(8) . ?
O29 C33 1.442(8) . ?
O29A C33A 1.407(9) . ?
O30 C36 1.420(7) . ?
O30A C36A 1.427(8) . ?
C1 C2 1.525(9) . ?
C1A C2A 1.532(9) . ?
C2 C3 1.521(8) . ?
C2A C3A 1.507(9) . ?
C3 C4 1.517(9) . ?
C3A C4A 1.536(9) . ?
C4 C5 1.524(9) . ?
C4A C5A 1.519(9) . ?
C5 C6 1.494(9) . ?
C5A C6A 1.531(9) . ?
C7 C8 1.527(8) . ?
C7A C8A 1.516(8) . ?
C8 C9 1.495(9) . ?
C8A C9A 1.510(8) . ?
C9 C10 1.541(9) . ?
C9A C10A 1.502(8) . ?
C10 C11 1.536(8) . ?
C10A C11A 1.521(8) . ?
C11 C12 1.507(9) . ?
C11A C12A 1.516(8) . ?
C13 C14 1.498(9) . ?
C13A C14A 1.521(9) . ?
C14 C15 1.525(9) . ?
C14A C15A 1.514(9) . ?
C15 C16 1.513(9) . ?
C15A C16A 1.525(8) . ?
C16 C17 1.536(9) . ?
C16A C17A 1.539(8) . ?
C17 C18 1.505(9) . ?
C17A C18A 1.518(9) . ?
C19 C20 1.516(9) . ?
C19A C20A 1.531(9) . ?
C20 C21 1.528(9) . ?
C20A C21A 1.522(9) . ?
C21 C22 1.516(10) . ?
C21A C22A 1.521(9) . ?
C22 C23 1.526(10) . ?
C22A C23A 1.547(9) . ?
C23 C24 1.516(9) . ?
C23A C24A 1.492(9) . ?
C25 C26 1.523(8) . ?
C25A C26A 1.523(9) . ?
C26 C27 1.516(9) . ?
C26A C27A 1.519(8) . ?
C27 C28 1.517(8) . ?
C27A C28A 1.526(8) . ?
C28 C29 1.523(8) . ?
C28A C29A 1.525(9) . ?
C29 C30 1.511(8) . ?
C29A C30A 1.516(8) . ?
C31 C32 1.524(8) . ?
C31A C32A 1.514(9) . ?
C32 C33 1.514(9) . ?
C32A C33A 1.511(10) . ?
C33 C34 1.518(9) . ?
C33A C34A 1.523(10) . ?
C34 C35 1.529(9) . ?
C34A C35A 1.535(10) . ?
C35 C36 1.504(9) . ?
C35A C36A 1.519(10) . ?
Au1 C37 1.976(10) . ?
Au1 C38 1.965(10) . ?
N1 C37 1.149(13) . ?
N2 C38 1.158(13) . ?
O1S C1S 1.401(11) . ?
C1S C2S 1.511(13) . ?
O2S C3S 1.389(13) . ?
C3S C4S 1.454(16) . ?

loop_
_geom_hbond_atom_site_label_D
_geom_hbond_atom_site_label_H
_geom_hbond_atom_site_label_A
_geom_hbond_distance_DH
_geom_hbond_distance_HA
_geom_hbond_distance_DA
_geom_hbond_angle_DHA
_geom_hbond_site_symmetry_A
_geom_hbond_publ_flag
O3A H3A O3 0.84 2.09 2.805(6) 142.7 1_465 yes
O4 H4 O8 0.84 1.93 2.753(6) 165.0 . yes
O4A H4A O13 0.84 1.94 2.779(6) 175.2 . yes
O5 H5 O5W 0.84 2.02 2.768(7) 148.1 . yes
O5A H5A O7W 0.84 2.46 2.793(7) 104.9 1_565 yes
O8 H8 O9A 0.84 1.88 2.676(6) 158.2 . yes
O8A H8A O9 0.84 2.22 2.792(6) 125.7 . yes
O9 H9 O2W 0.84 1.88 2.617(8) 146.3 . yes
O9A H9A O13A 0.84 1.97 2.806(6) 171.7 . yes
O10 H10 O6W 0.84 1.96 2.763(8) 161.1 . yes
O10A H10A O5W 0.84 2.00 2.778(7) 153.6 1_556 yes
O13A H13A O24A 0.84 2.06 2.842(7) 155.6 1_655 yes
O14 H14 O3A 0.84 2.01 2.794(6) 154.9 . yes
O14A H14A O4 0.84 2.03 2.867(6) 173.4 . yes
O15 H15 O8W 0.84 2.07 2.731(7) 134.8 1_554 yes
O15A H15A O8W 0.84 2.05 2.720(7) 136.4 1_645 yes
O19A H19A O29 0.84 1.92 2.744(7) 167.1 . yes
O20 H20 O5W 0.84 1.92 2.692(8) 151.3 1_455 yes
O20A H20A O4W 0.84 2.32 2.684(7) 106.5 1_546 yes
O23A H23A O4A 0.84 1.88 2.715(6) 174.8 1_545 yes
O24A H24A O24 0.84 2.04 2.835(6) 158.1 . yes
O25 H25 O4W 0.84 1.88 2.724(6) 179.3 1_545 yes
O28 H28 O8A 0.84 1.91 2.738(6) 168.6 1_545 yes
O29 H29 O19A 0.84 2.21 2.744(7) 121.0 . yes
O30 H30 O6W 0.84 1.95 2.737(7) 155.5 1_545 yes
O30A H30A O8W 0.84 1.98 2.762(7) 154.0 . yes
O1S H1S N2 0.84 2.16 2.840(12) 137.7 . yes
O2S H2S N1 0.84 1.96 2.777(12) 163.0 1_556 yes
O1W H1WA O25 0.87 2.05 2.760(8) 138.0 1_565 yes
O1W H1WB O5 0.87 1.98 2.818(7) 160.8 1_465 yes
O2W H2WA O9 0.87 1.82 2.617(8) 152.3 . yes
O2W H2WB O2S 0.87 1.90 2.700(9) 152.8 . yes
O3W H3WA O30A 0.87 2.05 2.762(8) 138.2 1_645 yes
O3W H3WB O6W 0.87 1.95 2.796(8) 163.3 1_546 yes
O4W H4WA O5A 0.87 2.08 2.799(6) 139.9 1_554 yes
O4W H4WB O20A 0.87 1.91 2.684(7) 147.8 1_564 yes
O5W H5WA O10A 0.87 2.09 2.778(7) 135.3 1_554 yes
O5W H5WA O25A 0.87 2.58 2.720(7) 90.0 1_654 yes
O5W H5WB O20 0.87 1.86 2.692(8) 158.1 1_655 yes
O6W H6WA O3W 0.87 1.95 2.796(8) 164.0 1_564 yes
O7W H7WA O15A 0.87 1.98 2.759(8) 148.9 1_455 yes
O7W H7WB O25A 0.87 1.95 2.764(7) 155.7 . yes
O8W H8WA O15A 0.87 2.60 2.720(7) 88.8 1_465 yes
O8W H8WA O30A 0.87 2.13 2.762(7) 129.4 . yes
O8W H8WB O15 0.87 1.88 2.731(7) 165.2 1_556 yes

loop_
_exptl_oxdiff_crystal_face_indexfrac_h
_exptl_oxdiff_crystal_face_indexfrac_k
_exptl_oxdiff_crystal_face_indexfrac_l
_exptl_oxdiff_crystal_face_x
_exptl_oxdiff_crystal_face_y
_exptl_oxdiff_crystal_face_z
-0.0005 -1.0016 -0.0037 0.0074 0.0580 0.0105
0.0005 1.0016 0.0037 -0.0074 -0.0580 -0.0105
-0.5012 -0.5010 -0.0042 -0.0239 0.0175 0.0045
0.5012 0.5010 0.0042 0.0239 -0.0175 -0.0045
0.0044 0.0051 -1.0008 0.0050 -0.0105 0.0441
-0.0044 -0.0051 1.0008 -0.0050 0.0105 -0.0441
